data_7044948
loop_
_publ_author_name
'Fan, Xi'
'Narayanam, Nagaraju'
'Gao, Meiyan'
'Zhang, Lei'
'Zhang, Jian'

_publ_section_title
;
 Ligand dependent assembly of trinuclear titanium-oxo units into
 coordination tetrahedra and capsules.
;
_journal_issue 3
_journal_name_full 'Dalton transactions (Cambridge, England : 2003)'
_journal_page_first 663
_journal_page_last 665
_journal_paper_doi 10.1039/c7dt04204c
_journal_volume 47
_journal_year 2018
_chemical_formula_moiety 'C21 H39 N O12 P Ti3'
_chemical_formula_sum 'C21 H39 N O12 P Ti3'
_chemical_formula_weight 672.20
_space_group_crystal_system monoclinic
_space_group_IT_number 14
_space_group_name_Hall '-P 2yn'
_space_group_name_H-M_alt 'P 1 21/n 1'
_symmetry_space_group_name_Hall '-P 2yn'
_symmetry_space_group_name_H-M 'P 1 21/n 1'
_atom_sites_solution_hydrogens geom
_audit_creation_date 2017-11-28
_audit_creation_method
;
Olex2 1.2-beta
(compiled 2017.08.10 svn.r3458 for OlexSys, GUI svn.r5381)
;
_audit_update_record
;
2017-12-01 deposited with the CCDC.
2017-12-05 downloaded from the CCDC.
;
_cell_angle_alpha 90
_cell_angle_beta 99.380(5)
_cell_angle_gamma 90
_cell_formula_units_Z 4
_cell_length_a 12.9697(7)
_cell_length_b 14.2366(6)
_cell_length_c 16.8559(8)
_cell_measurement_reflns_used 5271
_cell_measurement_temperature 100.01(10)
_cell_measurement_theta_max 29.2650
_cell_measurement_theta_min 3.5580
_cell_volume 3070.7(3)
_computing_cell_refinement 'CrysAlisPro 1.171.38.43f (Rigaku OD, 2015)'
_computing_data_collection 'CrysAlisPro 1.171.38.43f (Rigaku OD, 2015)'
_computing_data_reduction 'CrysAlisPro 1.171.38.43f (Rigaku OD, 2015)'
_computing_molecular_graphics 'Olex2 (Dolomanov et al., 2009)'
_computing_publication_material 'Olex2 (Dolomanov et al., 2009)'
_computing_structure_refinement 'ShelXL (Sheldrick, 2015)'
_diffrn_ambient_environment N~2~
_diffrn_ambient_temperature 100.01(10)
_diffrn_detector 'CCD plate'
_diffrn_detector_area_resol_mean 10.3503
_diffrn_detector_type Atlas
_diffrn_measured_fraction_theta_full 0.997
_diffrn_measured_fraction_theta_max 0.962
_diffrn_measurement_details
;
List of Runs (angles in degrees, time in seconds):

  # Type    Start    End  Width  t~exp~   \w     \q     \k     \f   Frames
#--------------------------------------------------------------------------
  1  \w    -44.00  36.00   1.00    3.28    --   11.76 -38.00 -60.00   80
  2  \w    -22.00  81.00   1.00    3.28    --   11.76  19.00 150.00  103
;
_diffrn_measurement_device 'four-circle diffractometer'
_diffrn_measurement_device_type 'SuperNova, Dual, Cu at zero, Atlas'
_diffrn_measurement_method '\w scans'
_diffrn_orient_matrix_type 'CrysAlisPro convention (1999,Acta A55,543-557)'
_diffrn_orient_matrix_UB_11 0.0391694000
_diffrn_orient_matrix_UB_12 -0.0149322000
_diffrn_orient_matrix_UB_13 0.0318976000
_diffrn_orient_matrix_UB_21 0.0123330000
_diffrn_orient_matrix_UB_22 -0.0381421000
_diffrn_orient_matrix_UB_23 -0.0238458000
_diffrn_orient_matrix_UB_31 0.0372912000
_diffrn_orient_matrix_UB_32 0.0282950000
_diffrn_orient_matrix_UB_33 -0.0152717000
_diffrn_radiation_monochromator mirror
_diffrn_radiation_probe x-ray
_diffrn_radiation_type MoK\a
_diffrn_radiation_wavelength 0.71073
_diffrn_reflns_av_R_equivalents 0.0238
_diffrn_reflns_av_unetI/netI 0.0376
_diffrn_reflns_Laue_measured_fraction_full 0.997
_diffrn_reflns_Laue_measured_fraction_max 0.962
_diffrn_reflns_limit_h_max 16
_diffrn_reflns_limit_h_min -16
_diffrn_reflns_limit_k_max 18
_diffrn_reflns_limit_k_min -14
_diffrn_reflns_limit_l_max 21
_diffrn_reflns_limit_l_min -15
_diffrn_reflns_number 13998
_diffrn_reflns_point_group_measured_fraction_full 0.997
_diffrn_reflns_point_group_measured_fraction_max 0.962
_diffrn_reflns_theta_full 25.242
_diffrn_reflns_theta_max 27.500
_diffrn_reflns_theta_min 3.405
_diffrn_source 'micro-focus sealed X-ray tube'
_diffrn_source_type 'SuperNova (Mo) X-ray Source'
_exptl_absorpt_coefficient_mu 0.868
_exptl_absorpt_correction_T_max 1.00000
_exptl_absorpt_correction_T_min 0.83097
_exptl_absorpt_correction_type multi-scan
_exptl_absorpt_process_details
;
CrysAlisPro 1.171.38.43f (Rigaku Oxford Diffraction, 2015)
Empirical absorption correction using spherical harmonics,
 implemented in SCALE3 ABSPACK scaling algorithm.
;
_exptl_crystal_colour colorless
_exptl_crystal_density_diffrn 1.454
_exptl_crystal_description prism
_exptl_crystal_F_000 1396
_exptl_crystal_size_max 0.3
_exptl_crystal_size_mid 0.2
_exptl_crystal_size_min 0.2
_refine_diff_density_max 0.878
_refine_diff_density_min -0.477
_refine_diff_density_rms 0.076
_refine_ls_extinction_method none
_refine_ls_goodness_of_fit_ref 1.087
_refine_ls_hydrogen_treatment constr
_refine_ls_matrix_type full
_refine_ls_number_parameters 378
_refine_ls_number_reflns 6783
_refine_ls_number_restraints 6
_refine_ls_restrained_S_all 1.086
_refine_ls_R_factor_all 0.0511
_refine_ls_R_factor_gt 0.0389
_refine_ls_shift/su_max 0.001
_refine_ls_shift/su_mean 0.000
_refine_ls_structure_factor_coef Fsqd
_refine_ls_weighting_details
;
 w=1/[\s^2^(Fo^2^)+(0.0487P)^2^+1.8099P]
 where P=(Fo^2^+2Fc^2^)/3
;
_refine_ls_weighting_scheme calc
_refine_ls_wR_factor_gt 0.1012
_refine_ls_wR_factor_ref 0.1078
_reflns_Friedel_coverage 0.000
_reflns_number_gt 5568
_reflns_number_total 6783
_reflns_threshold_expression 'I > 2\s(I)'
_cod_data_source_file c7dt04204c2.cif
_cod_data_source_block PTC-75
_cod_depositor_comments 'Adding full bibliography for 7044948--7044951.cif.'
_cod_database_code 7044948
_shelxl_version_number 2013-2
_shelx_space_group_comment
;
The symmetry employed for this shelxl refinement is uniquely defined
by the following loop, which should always be used as a source of
symmetry information in preference to the above space-group names.
They are only intended as comments.
;
_reflns_odcompleteness_completeness 99.63
_reflns_odcompleteness_iscentric 1
_reflns_odcompleteness_theta 26.32
_olex2_refinement_description
;
1. Fixed Uiso
 At 1.2 times of:
  All C(H) groups
 At 1.5 times of:
  All C(H,H,H) groups
2. Same fragment restrains
{O1, C1B, C2B, C3B} sigma for 1-2: 0.02, 1-3: 0.04
as
{O1, C1A, C2A, C3A}
3. Others
 Sof(C1B)=Sof(H1B)=Sof(C2B)=Sof(H2BA)=Sof(H2BB)=Sof(H2BC)=Sof(C3B)=Sof(H3BA)=
 Sof(H3BB)=Sof(H3BC)=1-FVAR(1)
 Sof(C1A)=Sof(H1A)=Sof(C2A)=Sof(H2AA)=Sof(H2AB)=Sof(H2AC)=Sof(C3A)=Sof(H3AA)=
 Sof(H3AB)=Sof(H3AC)=FVAR(1)
4.a Ternary CH refined with riding coordinates:
 C1A(H1A), C1B(H1B), C00J(H00J), C00L(H00L), C00M(H00M), C00W(H00W)
4.b Aromatic/amide H refined with riding coordinates:
 C00N(H00N), C00O(H00O), C1AA(H1AA), C00T(H00T)
4.c Idealised Me refined as rotating group:
 C2A(H2AA,H2AB,H2AC), C3A(H3AA,H3AB,H3AC), C2B(H2BA,H2BB,H2BC), C3B(H3BA,H3BB,
 H3BC), C00Q(H00A,H00B,H00C), C00R(H00D,H00E,H00F), C00S(H00G,H00H,H00I),
 C00U(H00K,H00P,H00Q), C00V(H00R,H00S,H00U), C00X(H00V,H00X,H00Y), C00Z(H00Z,H,
 HA), C011(H01A,H01B,H01C)
;
_olex2_submission_special_instructions 'No special instructions were received'
_oxdiff_exptl_absorpt_empirical_details
;
Empirical correction (ABSPACK) includes:
- Absorption correction using spherical harmonics
- Frame scaling
;
_oxdiff_exptl_absorpt_empirical_full_max 1.318
_oxdiff_exptl_absorpt_empirical_full_min 0.775

loop_
_space_group_symop_operation_xyz
'x, y, z'
'-x+1/2, y+1/2, -z+1/2'
'-x, -y, -z'
'x-1/2, -y-1/2, z-1/2'

loop_
_atom_site_label
_atom_site_type_symbol
_atom_site_fract_x
_atom_site_fract_y
_atom_site_fract_z
_atom_site_U_iso_or_equiv
_atom_site_adp_type
_atom_site_occupancy
_atom_site_site_symmetry_order
_atom_site_calc_flag
_atom_site_refinement_flags_posn
_atom_site_refinement_flags_occupancy
_atom_site_disorder_assembly
_atom_site_disorder_group
O1 O 0.70443(13) 0.21494(10) 0.54978(9) 0.0195(3) Uani 1 1 d D . . .
C1A C 0.7858(3) 0.1569(3) 0.5896(2) 0.0268(9) Uani 0.725(6) 1 d D P A 1
H1A H 0.8524 0.1792 0.5763 0.032 Uiso 0.725(6) 1 calc R P A 1
C2A C 0.7907(3) 0.1626(3) 0.6787(2) 0.0401(12) Uani 0.725(6) 1 d D P A 1
H2AA H 0.7963 0.2271 0.6953 0.060 Uiso 0.725(6) 1 calc GR P A 1
H2AB H 0.8506 0.1285 0.7049 0.060 Uiso 0.725(6) 1 calc GR P A 1
H2AC H 0.7284 0.1358 0.6931 0.060 Uiso 0.725(6) 1 calc GR P A 1
C3A C 0.7683(5) 0.0585(3) 0.5595(4) 0.076(2) Uani 0.725(6) 1 d D P A 1
H3AA H 0.7060 0.0339 0.5758 0.115 Uiso 0.725(6) 1 calc GR P A 1
H3AB H 0.8270 0.0203 0.5814 0.115 Uiso 0.725(6) 1 calc GR P A 1
H3AC H 0.7605 0.0582 0.5019 0.115 Uiso 0.725(6) 1 calc GR P A 1
C1B C 0.7456(8) 0.1217(7) 0.5543(7) 0.031(3) Uani 0.275(6) 1 d D P A 2
H1B H 0.6956 0.0807 0.5209 0.037 Uiso 0.275(6) 1 calc R P A 2
C2B C 0.7572(13) 0.0889(12) 0.6385(8) 0.079(5) Uiso 0.275(6) 1 d D P A 2
H2BA H 0.7925 0.1360 0.6735 0.119 Uiso 0.275(6) 1 calc GR P A 2
H2BB H 0.7972 0.0319 0.6442 0.119 Uiso 0.275(6) 1 calc GR P A 2
H2BC H 0.6894 0.0774 0.6523 0.119 Uiso 0.275(6) 1 calc GR P A 2
C3B C 0.8458(7) 0.1193(7) 0.5228(5) 0.030(3) Uani 0.275(6) 1 d D P A 2
H3BA H 0.8363 0.1471 0.4702 0.045 Uiso 0.275(6) 1 calc GR P A 2
H3BB H 0.8681 0.0553 0.5195 0.045 Uiso 0.275(6) 1 calc GR P A 2
H3BC H 0.8978 0.1538 0.5582 0.045 Uiso 0.275(6) 1 calc GR P A 2
Ti01 Ti 0.38658(3) 0.36537(3) 0.48421(2) 0.01458(11) Uani 1 1 d . . . .
Ti02 Ti 0.40361(3) 0.54169(3) 0.62341(2) 0.01485(11) Uani 1 1 d . . . .
Ti03 Ti 0.61890(3) 0.30673(3) 0.51207(2) 0.01517(11) Uani 1 1 d . . . .
O005 O 0.51889(12) 0.39952(10) 0.45650(9) 0.0157(3) Uani 1 1 d . . . .
O006 O 0.35589(12) 0.43746(10) 0.56145(9) 0.0180(3) Uani 1 1 d . . . .
O007 O 0.70364(12) 0.37481(10) 0.44378(9) 0.0164(3) Uani 1 1 d . . . .
O008 O 0.53627(12) 0.48332(10) 0.67132(9) 0.0183(3) Uani 1 1 d . . . .
O009 O 0.48766(12) 0.27442(10) 0.54856(9) 0.0188(3) Uani 1 1 d . . . .
O00A O 0.66281(12) 0.38500(10) 0.60634(9) 0.0191(3) Uani 1 1 d . . . .
O00B O 0.68049(12) 0.56150(11) 0.60963(9) 0.0191(3) Uani 1 1 d . . . .
O00C O 0.55040(13) 0.33221(10) 0.31218(9) 0.0194(3) Uani 1 1 d . . . .
O00D O 0.56741(13) 0.22433(11) 0.41171(9) 0.0202(3) Uani 1 1 d . . . .
O00E O 0.33890(12) 0.51807(11) 0.70664(9) 0.0189(3) Uani 1 1 d . . . .
O00G O 0.29081(13) 0.27331(11) 0.45851(10) 0.0253(4) Uani 1 1 d . . . .
N00K N 0.4258(2) 0.02393(17) 0.25419(19) 0.0483(7) Uani 1 1 d . . . .
P04 P 0.64642(5) 0.47459(4) 0.65154(3) 0.01559(13) Uani 1 1 d . . . .
C00H C 0.54095(18) 0.24920(15) 0.33870(13) 0.0178(5) Uani 1 1 d . . . .
C00I C 0.50450(18) 0.17524(16) 0.27982(14) 0.0211(5) Uani 1 1 d . . . .
C00J C 0.81309(18) 0.35906(18) 0.44177(14) 0.0242(5) Uani 1 1 d . . . .
H00J H 0.8432 0.3264 0.4913 0.029 Uiso 1 1 calc R . . .
C00L C 0.3289(2) 0.53394(18) 0.78778(14) 0.0258(5) Uani 1 1 d . . . .
H00L H 0.3193 0.6014 0.7956 0.031 Uiso 1 1 calc R . . .
C00M C 0.4736(2) 0.20161(17) 0.60555(16) 0.0304(6) Uani 1 1 d . . . .
H00M H 0.5416 0.1919 0.6395 0.036 Uiso 1 1 calc R . . .
C00N C 0.46303(19) 0.09350(17) 0.30513(16) 0.0274(6) Uani 1 1 d . . . .
H00N H 0.4607 0.0860 0.3596 0.033 Uiso 1 1 calc R . . .
C00O C 0.5072(2) 0.18652(18) 0.19842(16) 0.0296(6) Uani 1 1 d . . . .
H00O H 0.5335 0.2417 0.1800 0.036 Uiso 1 1 calc R . . .
C1AA C 0.4717(2) 0.1178(2) 0.14567(17) 0.0390(7) Uani 1 1 d . . . .
H1AA H 0.4747 0.1239 0.0912 0.047 Uiso 1 1 calc R . . .
C00Q C 0.8684(2) 0.4518(2) 0.43963(18) 0.0365(7) Uani 1 1 d . . . .
H00A H 0.8415 0.4842 0.3906 0.055 Uiso 1 1 calc GR . . .
H00B H 0.9419 0.4412 0.4422 0.055 Uiso 1 1 calc GR . . .
H00C H 0.8569 0.4894 0.4847 0.055 Uiso 1 1 calc GR . . .
C00R C 0.4459(2) 0.11150(18) 0.56133(18) 0.0360(7) Uani 1 1 d . . . .
H00D H 0.3805 0.1188 0.5258 0.054 Uiso 1 1 calc GR . . .
H00E H 0.4398 0.0623 0.5992 0.054 Uiso 1 1 calc GR . . .
H00F H 0.4996 0.0957 0.5306 0.054 Uiso 1 1 calc GR . . .
C00S C 0.2323(2) 0.4825(2) 0.80461(18) 0.0419(8) Uani 1 1 d . . . .
H00G H 0.1720 0.5054 0.7692 0.063 Uiso 1 1 calc GR . . .
H00H H 0.2236 0.4931 0.8594 0.063 Uiso 1 1 calc GR . . .
H00I H 0.2401 0.4164 0.7959 0.063 Uiso 1 1 calc GR . . .
C00T C 0.4314(2) 0.0389(2) 0.1753(2) 0.0469(9) Uani 1 1 d . . . .
H00T H 0.4060 -0.0079 0.1388 0.056 Uiso 1 1 calc R . . .
C00U C 0.4273(2) 0.5027(3) 0.84165(17) 0.0460(8) Uani 1 1 d . . . .
H00K H 0.4386 0.4370 0.8334 0.069 Uiso 1 1 calc GR . . .
H00P H 0.4204 0.5132 0.8968 0.069 Uiso 1 1 calc GR . . .
H00Q H 0.4857 0.5379 0.8291 0.069 Uiso 1 1 calc GR . . .
C00V C 0.8237(2) 0.2957(3) 0.37138(19) 0.0486(8) Uani 1 1 d . . . .
H00R H 0.7914 0.2363 0.3782 0.073 Uiso 1 1 calc GR . . .
H00S H 0.8964 0.2863 0.3689 0.073 Uiso 1 1 calc GR . . .
H00U H 0.7901 0.3245 0.3224 0.073 Uiso 1 1 calc GR . . .
C00W C 0.1845(2) 0.2633(2) 0.4257(2) 0.0465(8) Uani 1 1 d . . . .
H00W H 0.1570 0.3263 0.4116 0.056 Uiso 1 1 calc R . . .
C00X C 0.4000(3) 0.2333(2) 0.65967(19) 0.0443(8) Uani 1 1 d . . . .
H00V H 0.4234 0.2923 0.6838 0.066 Uiso 1 1 calc GR . . .
H00X H 0.3980 0.1873 0.7010 0.066 Uiso 1 1 calc GR . . .
H00Y H 0.3313 0.2407 0.6290 0.066 Uiso 1 1 calc GR . . .
C00Z C 0.1261(3) 0.2252(4) 0.4874(3) 0.0855(15) Uani 1 1 d . . . .
H00Z H 0.1582 0.1678 0.5087 0.128 Uiso 1 1 calc GR . . .
H H 0.0551 0.2130 0.4633 0.128 Uiso 1 1 calc GR . . .
HA H 0.1272 0.2700 0.5300 0.128 Uiso 1 1 calc GR . . .
C011 C 0.1712(4) 0.2084(5) 0.3523(3) 0.112(2) Uani 1 1 d . . . .
H01A H 0.2099 0.2369 0.3148 0.168 Uiso 1 1 calc GR . . .
H01B H 0.0984 0.2062 0.3294 0.168 Uiso 1 1 calc GR . . .
H01C H 0.1964 0.1457 0.3643 0.168 Uiso 1 1 calc GR . . .

loop_
_atom_site_aniso_label
_atom_site_aniso_U_11
_atom_site_aniso_U_22
_atom_site_aniso_U_33
_atom_site_aniso_U_23
_atom_site_aniso_U_13
_atom_site_aniso_U_12
O1 0.0223(9) 0.0154(7) 0.0204(8) 0.0032(6) 0.0024(7) 0.0051(6)
C1A 0.026(2) 0.0229(19) 0.029(2) 0.0038(16) -0.0030(16) 0.0106(17)
C2A 0.027(2) 0.061(3) 0.029(2) 0.022(2) -0.0037(16) 0.0010(19)
C3A 0.075(4) 0.031(3) 0.105(5) -0.025(3) -0.038(4) 0.024(3)
C1B 0.023(5) 0.011(5) 0.057(8) 0.001(5) 0.003(5) 0.004(4)
C3B 0.032(6) 0.036(6) 0.020(5) 0.003(4) -0.001(4) 0.026(4)
Ti01 0.0147(2) 0.01231(19) 0.0167(2) 0.00038(15) 0.00223(16) -0.00127(15)
Ti02 0.0167(2) 0.01366(19) 0.0148(2) 0.00184(15) 0.00427(16) 0.00079(15)
Ti03 0.0168(2) 0.01329(19) 0.0151(2) 0.00194(15) 0.00192(16) 0.00256(15)
O005 0.0163(8) 0.0139(7) 0.0172(8) 0.0034(6) 0.0036(6) 0.0007(6)
O006 0.0194(8) 0.0162(7) 0.0194(8) 0.0006(6) 0.0064(6) -0.0003(6)
O007 0.0149(8) 0.0168(7) 0.0173(8) -0.0002(6) 0.0022(6) 0.0016(6)
O008 0.0198(8) 0.0174(7) 0.0175(8) 0.0037(6) 0.0028(6) 0.0031(6)
O009 0.0216(9) 0.0157(7) 0.0196(8) 0.0060(6) 0.0050(7) 0.0002(6)
O00A 0.0209(9) 0.0178(8) 0.0180(8) 0.0002(6) 0.0012(6) 0.0032(6)
O00B 0.0171(8) 0.0190(8) 0.0202(8) 0.0019(7) 0.0001(6) -0.0019(6)
O00C 0.0239(9) 0.0163(7) 0.0180(8) 0.0000(6) 0.0030(7) 0.0004(7)
O00D 0.0234(9) 0.0171(8) 0.0192(8) -0.0001(7) 0.0008(7) 0.0002(7)
O00E 0.0220(9) 0.0196(8) 0.0160(8) 0.0017(6) 0.0063(7) 0.0012(6)
O00G 0.0228(9) 0.0177(8) 0.0325(9) 0.0022(7) -0.0043(7) -0.0060(7)
N00K 0.0334(15) 0.0335(13) 0.076(2) -0.0181(13) 0.0038(14) -0.0032(11)
P04 0.0160(3) 0.0154(3) 0.0143(3) 0.0009(2) -0.0006(2) 0.0015(2)
C00H 0.0231(12) 0.0168(10) 0.0133(10) 0.0001(9) 0.0018(9) 0.0092(9)
C00I 0.0186(12) 0.0211(11) 0.0229(12) -0.0027(10) 0.0010(9) 0.0002(9)
C00J 0.0157(12) 0.0344(13) 0.0222(12) 0.0016(11) 0.0017(9) 0.0035(10)
C00L 0.0307(14) 0.0312(13) 0.0168(11) -0.0012(10) 0.0076(10) 0.0026(11)
C00M 0.0399(16) 0.0230(12) 0.0301(14) 0.0130(11) 0.0112(12) 0.0012(11)
C00N 0.0225(13) 0.0245(12) 0.0343(14) -0.0024(11) 0.0015(11) 0.0007(10)
C00O 0.0308(15) 0.0293(13) 0.0277(13) -0.0046(11) 0.0016(11) -0.0003(11)
C1AA 0.0334(16) 0.0529(18) 0.0299(14) -0.0251(14) 0.0027(12) -0.0038(14)
C00Q 0.0221(14) 0.0478(17) 0.0373(15) 0.0183(13) -0.0018(12) -0.0085(12)
C00R 0.0454(17) 0.0191(12) 0.0458(17) 0.0099(12) 0.0142(14) -0.0011(12)
C00S 0.0299(16) 0.068(2) 0.0315(15) 0.0158(15) 0.0146(12) 0.0050(14)
C00T 0.0252(15) 0.0487(18) 0.065(2) -0.0406(17) 0.0025(15) -0.0051(13)
C00U 0.0310(16) 0.085(2) 0.0209(14) 0.0064(15) 0.0016(12) 0.0042(17)
C00V 0.0288(16) 0.071(2) 0.0459(18) -0.0177(17) 0.0066(14) 0.0203(15)
C00W 0.0258(16) 0.0438(17) 0.063(2) 0.0075(16) -0.0124(14) -0.0107(13)
C00X 0.053(2) 0.0435(17) 0.0406(17) 0.0133(14) 0.0213(15) 0.0025(15)
C00Z 0.027(2) 0.148(5) 0.082(3) 0.021(3) 0.0111(19) -0.010(2)
C011 0.092(4) 0.174(6) 0.060(3) -0.033(3) -0.016(3) -0.063(4)

loop_
_atom_type_symbol
_atom_type_description
_atom_type_scat_dispersion_real
_atom_type_scat_dispersion_imag
_atom_type_scat_source
C C 0.0033 0.0016 'International Tables Vol C Tables 4.2.6.8 and 6.1.1.4'
H H 0.0000 0.0000 'International Tables Vol C Tables 4.2.6.8 and 6.1.1.4'
N N 0.0061 0.0033 'International Tables Vol C Tables 4.2.6.8 and 6.1.1.4'
O O 0.0106 0.0060 'International Tables Vol C Tables 4.2.6.8 and 6.1.1.4'
P P 0.1023 0.0942 'International Tables Vol C Tables 4.2.6.8 and 6.1.1.4'
Ti Ti 0.2776 0.4457 'International Tables Vol C Tables 4.2.6.8 and 6.1.1.4'

loop_
_geom_angle_atom_site_label_1
_geom_angle_atom_site_label_2
_geom_angle_atom_site_label_3
_geom_angle
_geom_angle_site_symmetry_1
_geom_angle_site_symmetry_3
C1A O1 Ti03 167.6(2) . .
C1B O1 Ti03 156.3(5) . .
O1 C1A C2A 110.5(3) . .
O1 C1A C3A 108.9(4) . .
C2A C1A C3A 111.8(4) . .
O1 C1B C2B 108.9(10) . .
O1 C1B C3B 110.2(7) . .
C3B C1B C2B 112.3(10) . .
O005 Ti01 Ti03 38.19(4) . .
O005 Ti01 O009 76.43(6) . .
O005 Ti01 O00B 88.05(6) . 3_666
O006 Ti01 Ti03 112.29(6) . .
O006 Ti01 O005 110.72(7) . .
O006 Ti01 O009 100.48(7) . .
O006 Ti01 O00B 99.36(7) . 3_666
O006 Ti01 O00G 111.82(8) . .
O009 Ti01 Ti03 38.36(4) . .
O00B Ti01 Ti03 123.80(5) 3_666 .
O00B Ti01 O009 158.15(7) 3_666 .
O00G Ti01 Ti03 117.09(6) . .
O00G Ti01 O005 137.20(7) . .
O00G Ti01 O009 91.39(7) . .
O00G Ti01 O00B 89.69(7) . 3_666
O005 Ti02 Ti03 37.99(4) 3_666 3_666
O005 Ti02 O007 75.64(6) 3_666 3_666
O005 Ti02 O00C 81.98(6) 3_666 3_666
O006 Ti02 Ti03 99.08(5) . 3_666
O006 Ti02 O005 96.54(6) . 3_666
O006 Ti02 O007 91.08(7) . 3_666
O006 Ti02 O008 94.73(7) . .
O006 Ti02 O00C 175.35(7) . 3_666
O007 Ti02 Ti03 38.06(4) 3_666 3_666
O007 Ti02 O00C 84.28(6) 3_666 3_666
O008 Ti02 Ti03 124.42(5) . 3_666
O008 Ti02 O005 87.19(6) . 3_666
O008 Ti02 O007 162.41(6) . 3_666
O008 Ti02 O00C 89.61(6) . 3_666
O00C Ti02 Ti03 77.02(4) 3_666 3_666
O00E Ti02 Ti03 135.02(5) . 3_666
O00E Ti02 O005 165.24(7) . 3_666
O00E Ti02 O006 97.77(7) . .
O00E Ti02 O007 100.49(7) . 3_666
O00E Ti02 O008 95.17(7) . .
O00E Ti02 O00C 83.47(7) . 3_666
O1 Ti03 Ti01 142.72(6) . .
O1 Ti03 Ti02 138.95(5) . 3_666
O1 Ti03 O005 172.33(7) . .
O1 Ti03 O007 101.36(7) . .
O1 Ti03 O009 103.93(7) . .
O1 Ti03 O00A 92.68(7) . .
O1 Ti03 O00D 88.56(7) . .
Ti01 Ti03 Ti02 74.288(14) . 3_666
O005 Ti03 Ti01 36.75(4) . .
O005 Ti03 Ti02 38.32(4) . 3_666
O005 Ti03 O00D 83.83(6) . .
O007 Ti03 Ti01 113.67(5) . .
O007 Ti03 Ti02 39.39(4) . 3_666
O007 Ti03 O005 77.29(6) . .
O007 Ti03 O00D 86.44(6) . .
O009 Ti03 Ti01 40.01(4) . .
O009 Ti03 Ti02 114.22(5) . 3_666
O009 Ti03 O005 76.64(6) . .
O009 Ti03 O007 153.59(7) . .
O009 Ti03 O00D 86.71(7) . .
O00A Ti03 Ti01 96.76(5) . .
O00A Ti03 Ti02 100.45(5) . 3_666
O00A Ti03 O005 94.95(6) . .
O00A Ti03 O007 94.49(6) . .
O00A Ti03 O009 91.82(7) . .
O00A Ti03 O00D 178.27(7) . .
O00D Ti03 Ti01 81.53(5) . .
O00D Ti03 Ti02 79.36(4) . 3_666
Ti01 O005 Ti02 147.51(9) . 3_666
Ti01 O005 Ti03 105.06(7) . .
Ti03 O005 Ti02 103.70(7) . 3_666
Ti01 O006 Ti02 142.00(9) . .
Ti03 O007 Ti02 102.55(7) . 3_666
C00J O007 Ti02 131.72(14) . 3_666
C00J O007 Ti03 125.56(13) . .
P04 O008 Ti02 137.29(10) . .
Ti03 O009 Ti01 101.63(7) . .
C00M O009 Ti01 132.33(15) . .
C00M O009 Ti03 126.03(15) . .
P04 O00A Ti03 147.52(10) . .
P04 O00B Ti01 132.54(10) . 3_666
C00H O00C Ti02 129.49(14) . 3_666
C00H O00D Ti03 129.08(14) . .
C00L O00E Ti02 149.55(16) . .
C00W O00G Ti01 139.32(17) . .
C00N N00K C00T 115.9(3) . .
O008 P04 O00B 112.81(9) . .
O00A P04 O008 113.03(9) . .
O00A P04 O00B 111.97(9) . .
O00C C00H C00I 117.71(19) . .
O00D C00H O00C 124.8(2) . .
O00D C00H C00I 117.35(19) . .
C00N C00I C00H 119.6(2) . .
C00N C00I C00O 118.5(2) . .
C00O C00I C00H 121.8(2) . .
O007 C00J C00Q 109.8(2) . .
O007 C00J C00V 109.1(2) . .
C00Q C00J C00V 113.5(2) . .
O00E C00L C00S 108.2(2) . .
O00E C00L C00U 109.5(2) . .
C00U C00L C00S 112.9(2) . .
O009 C00M C00R 109.2(2) . .
O009 C00M C00X 110.6(2) . .
C00X C00M C00R 115.9(2) . .
N00K C00N C00I 122.7(3) . .
C1AA C00O C00I 120.4(3) . .
C00O C1AA C00T 117.6(3) . .
N00K C00T C1AA 124.8(3) . .
O00G C00W C00Z 110.0(3) . .
O00G C00W C011 111.3(3) . .
C011 C00W C00Z 113.4(4) . .

loop_
_geom_bond_atom_site_label_1
_geom_bond_atom_site_label_2
_geom_bond_distance
_geom_bond_site_symmetry_2
O1 C1A 1.420(4) .
O1 C1B 1.428(9) .
O1 Ti03 1.7643(15) .
C1A C2A 1.495(5) .
C1A C3A 1.494(6) .
C1B C2B 1.478(14) .
C1B C3B 1.482(11) .
Ti01 Ti03 3.0878(6) .
Ti01 O005 1.9132(15) .
Ti01 O006 1.7537(15) .
Ti01 O009 2.0269(16) .
Ti01 O00B 1.9733(16) 3_666
Ti01 O00G 1.8092(16) .
Ti02 Ti03 3.1208(5) 3_666
Ti02 O005 1.9916(15) 3_666
Ti02 O006 1.8614(16) .
Ti02 O007 2.0290(15) 3_666
Ti02 O008 1.9621(16) .
Ti02 O00C 2.1324(16) 3_666
Ti02 O00E 1.7803(15) .
Ti03 Ti02 3.1208(5) 3_666
Ti03 O005 1.9770(15) .
Ti03 O007 1.9711(15) .
Ti03 O009 1.9565(16) .
Ti03 O00A 1.9483(16) .
Ti03 O00D 2.0774(16) .
O005 Ti02 1.9916(15) 3_666
O007 Ti02 2.0290(15) 3_666
O007 C00J 1.443(3) .
O008 P04 1.5242(17) .
O009 C00M 1.445(3) .
O00A P04 1.5183(16) .
O00B Ti01 1.9733(16) 3_666
O00B P04 1.5255(16) .
O00C Ti02 2.1324(16) 3_666
O00C C00H 1.276(3) .
O00D C00H 1.273(3) .
O00E C00L 1.413(3) .
O00G C00W 1.407(3) .
N00K C00N 1.348(4) .
N00K C00T 1.361(5) .
C00H C00I 1.471(3) .
C00I C00N 1.378(3) .
C00I C00O 1.387(3) .
C00J C00Q 1.506(4) .
C00J C00V 1.514(4) .
C00L C00S 1.518(4) .
C00L C00U 1.508(4) .
C00M C00R 1.498(4) .
C00M C00X 1.494(4) .
C00O C1AA 1.352(4) .
C1AA C00T 1.366(5) .
C00W C00Z 1.485(5) .
C00W C011 1.449(5) .
